data_7214606
loop_
_publ_author_name
'Ma, Chunhua'
'Wang, Jintao'
'Zhao, Lin'
'Shi, Yueqin'
'Luo, Wenping'
'Yan, Yawkai'
'Fang, Min'
'Wang, Xiujian'
'Liu, Hong-Ke'

_publ_section_title
;
 (M3L4 + M2L4): a unique example of a co-crystal containing M3L4 and M2L4
 metallocages
;
_journal_issue 47
_journal_name_full CrystEngComm
_journal_page_first 10311
_journal_paper_doi 10.1039/c3ce40928g
_journal_volume 15
_journal_year 2013
_chemical_formula_sum 'C138 H160 Cl10 N32 O20 Pd5'
_chemical_formula_weight 3473.48
_chemical_name_systematic
; 
 ? 
;
_space_group_IT_number 2
_symmetry_cell_setting triclinic
_symmetry_space_group_name_Hall '-P 1'
_symmetry_space_group_name_H-M 'P -1'
_atom_sites_solution_hydrogens geom
_atom_sites_solution_primary direct
_atom_sites_solution_secondary difmap
_audit_creation_method SHELXL-97
_cell_angle_alpha 101.395(4)
_cell_angle_beta 101.351(4)
_cell_angle_gamma 96.407(4)
_cell_formula_units_Z 1
_cell_length_a 12.418(3)
_cell_length_b 16.869(3)
_cell_length_c 20.201(4)
_cell_measurement_reflns_used 1024
_cell_measurement_temperature 293(2)
_cell_measurement_theta_max 26.55
_cell_measurement_theta_min 2.66
_cell_volume 4017.0(14)
_computing_structure_refinement 'SHELXL-97 (Sheldrick, 1997)'
_computing_structure_solution 'SHELXS-97 (Sheldrick, 1990)'
_diffrn_ambient_temperature 293(2)
_diffrn_measured_fraction_theta_full 0.968
_diffrn_measured_fraction_theta_max 0.968
_diffrn_measurement_device_type 'Bruker area detector'
_diffrn_measurement_method \w-scan
_diffrn_radiation_monochromator graphite
_diffrn_radiation_source 'fine-focus sealed tube'
_diffrn_radiation_type MoK\a
_diffrn_radiation_wavelength 0.71073
_diffrn_reflns_av_R_equivalents 0.0302
_diffrn_reflns_av_sigmaI/netI 0.0946
_diffrn_reflns_limit_h_max 15
_diffrn_reflns_limit_h_min -15
_diffrn_reflns_limit_k_max 21
_diffrn_reflns_limit_k_min -20
_diffrn_reflns_limit_l_max 25
_diffrn_reflns_limit_l_min -20
_diffrn_reflns_number 23948
_diffrn_reflns_theta_full 27.08
_diffrn_reflns_theta_max 27.08
_diffrn_reflns_theta_min 1.06
_exptl_absorpt_coefficient_mu 0.785
_exptl_absorpt_correction_T_max 0.935
_exptl_absorpt_correction_T_min 0.861
_exptl_absorpt_correction_type multi-scan
_exptl_crystal_colour yellow
_exptl_crystal_density_diffrn 1.436
_exptl_crystal_density_method 'not measured'
_exptl_crystal_description sheet
_exptl_crystal_F_000 1772
_exptl_crystal_size_max 0.49
_exptl_crystal_size_mid 0.09
_exptl_crystal_size_min 0.08
_refine_diff_density_max 1.418
_refine_diff_density_min -0.968
_refine_diff_density_rms 0.150
_refine_ls_extinction_method none
_refine_ls_goodness_of_fit_ref 0.935
_refine_ls_hydrogen_treatment constr
_refine_ls_matrix_type full
_refine_ls_number_parameters 937
_refine_ls_number_reflns 17106
_refine_ls_number_restraints 2
_refine_ls_restrained_S_all 0.935
_refine_ls_R_factor_all 0.1550
_refine_ls_R_factor_gt 0.0724
_refine_ls_shift/su_max 0.076
_refine_ls_shift/su_mean 0.003
_refine_ls_structure_factor_coef Fsqd
_refine_ls_weighting_details 'calc w=1/[\s^2^(Fo^2^)+(0.1422P)^2^+0.0000P] where P=(Fo^2^+2Fc^2^)/3'
_refine_ls_weighting_scheme calc
_refine_ls_wR_factor_gt 0.1932
_refine_ls_wR_factor_ref 0.2490
_reflns_number_gt 7743
_reflns_number_total 17106
_reflns_threshold_expression >2sigma(I)
_cod_data_source_file c3ce40928g.txt
_cod_data_source_block 12131m
_cod_database_code 7214606

loop_
_symmetry_equiv_pos_as_xyz
'x, y, z'
'-x, -y, -z'

loop_
_atom_site_label
_atom_site_type_symbol
_atom_site_fract_x
_atom_site_fract_y
_atom_site_fract_z
_atom_site_U_iso_or_equiv
_atom_site_adp_type
_atom_site_occupancy
_atom_site_symmetry_multiplicity
_atom_site_calc_flag
_atom_site_refinement_flags
Pd1 Pd 0.18081(5) 0.27328(3) 0.36341(3) 0.0616(2) Uani 1 1 d .
Pd2 Pd 0.5000 0.5000 0.5000 0.0534(2) Uani 1 2 d S
Cl1 Cl 0.1293(2) 0.16197(14) 0.27260(12) 0.0911(7) Uani 1 1 d .
Cl2 Cl 0.23941(18) 0.38638(11) 0.45510(10) 0.0699(5) Uani 1 1 d .
N1 N 0.0615(6) 0.4471(4) 0.2636(4) 0.0769(19) Uani 1 1 d .
N2 N 0.1316(5) 0.3469(4) 0.2994(3) 0.0643(16) Uani 1 1 d .
N3 N 0.3319(6) 0.6975(3) 0.4924(3) 0.0662(17) Uani 1 1 d .
N4 N 0.4404(5) 0.6070(3) 0.5122(3) 0.0571(15) Uani 1 1 d .
N5 N 0.5184(6) 0.4479(4) 0.6937(3) 0.0677(17) Uani 1 1 d .
N6 N 0.5181(5) 0.4971(3) 0.6009(3) 0.0589(15) Uani 1 1 d .
N7 N 0.2505(6) 0.1505(4) 0.5203(4) 0.082(2) Uani 1 1 d .
N8 N 0.2253(5) 0.2015(3) 0.4276(3) 0.0635(16) Uani 1 1 d .
C1 C 0.0211(8) 0.5691(5) 0.3362(5) 0.079(2) Uani 1 1 d .
C2 C 0.1149(8) 0.6292(5) 0.3650(5) 0.078(2) Uani 1 1 d .
C3 C 0.1340(7) 0.6725(5) 0.4341(5) 0.076(2) Uani 1 1 d .
C4 C 0.0628(9) 0.6567(6) 0.4737(5) 0.088(3) Uani 1 1 d .
C5 C -0.0319(10) 0.5955(8) 0.4440(7) 0.107(4) Uani 1 1 d .
H5A H -0.0814 0.5843 0.4713 0.129 Uiso 1 1 calc R
C6 C -0.0530(9) 0.5522(6) 0.3765(6) 0.093(3) Uani 1 1 d .
C7 C 0.1974(9) 0.6451(6) 0.3214(5) 0.101(3) Uani 1 1 d .
H7A H 0.1937 0.5967 0.2863 0.152 Uiso 1 1 calc R
H7B H 0.2710 0.6594 0.3503 0.152 Uiso 1 1 calc R
H7C H 0.1797 0.6893 0.2998 0.152 Uiso 1 1 calc R
C8 C 0.0795(11) 0.6985(8) 0.5504(6) 0.128(4) Uani 1 1 d .
H8A H 0.0684 0.7545 0.5543 0.192 Uiso 1 1 calc R
H8B H 0.1537 0.6966 0.5744 0.192 Uiso 1 1 calc R
H8C H 0.0269 0.6706 0.5703 0.192 Uiso 1 1 calc R
C9 C -0.1584(10) 0.4876(7) 0.3483(8) 0.142(5) Uani 1 1 d .
H9A H -0.1379 0.4350 0.3330 0.212 Uiso 1 1 calc R
H9B H -0.2050 0.5022 0.3101 0.212 Uiso 1 1 calc R
H9C H -0.1982 0.4854 0.3843 0.212 Uiso 1 1 calc R
C10 C 0.0036(9) 0.5199(6) 0.2643(5) 0.098(3) Uani 1 1 d .
H10A H 0.0319 0.5535 0.2358 0.118 Uiso 1 1 calc R
H10B H -0.0754 0.5021 0.2451 0.118 Uiso 1 1 calc R
C11 C 0.0897(7) 0.4017(6) 0.2082(5) 0.080(2) Uani 1 1 d .
H11A H 0.0814 0.4116 0.1639 0.096 Uiso 1 1 calc R
C12 C 0.1324(7) 0.3386(5) 0.2308(4) 0.076(2) Uani 1 1 d .
H12A H 0.1581 0.2966 0.2039 0.091 Uiso 1 1 calc R
C13 C 0.0872(7) 0.4119(5) 0.3178(4) 0.073(2) Uani 1 1 d .
H13A H 0.0750 0.4310 0.3617 0.088 Uiso 1 1 calc R
C14 C 0.2354(8) 0.7331(5) 0.4657(6) 0.099(3) Uani 1 1 d .
H14A H 0.2528 0.7623 0.4314 0.119 Uiso 1 1 calc R
H14B H 0.2205 0.7727 0.5034 0.119 Uiso 1 1 calc R
C15 C 0.4327(7) 0.7391(5) 0.5254(4) 0.074(2) Uani 1 1 d .
H15A H 0.4531 0.7957 0.5374 0.089 Uiso 1 1 calc R
C16 C 0.4987(7) 0.6833(4) 0.5378(4) 0.073(2) Uani 1 1 d .
H16A H 0.5733 0.6953 0.5606 0.088 Uiso 1 1 calc R
C17 C 0.3405(7) 0.6167(4) 0.4863(4) 0.071(2) Uani 1 1 d .
H17A H 0.2819 0.5740 0.4660 0.085 Uiso 1 1 calc R
C18 C 0.2614(8) 0.2209(5) 0.6435(4) 0.069(2) Uani 1 1 d .
C19 C 0.3678(7) 0.2670(5) 0.6659(4) 0.070(2) Uani 1 1 d .
C20 C 0.3848(8) 0.3392(5) 0.7147(4) 0.076(2) Uani 1 1 d .
C21 C 0.2984(9) 0.3658(5) 0.7431(4) 0.077(2) Uani 1 1 d .
C22 C 0.1947(8) 0.3184(6) 0.7190(5) 0.082(3) Uani 1 1 d .
H22A H 0.1360 0.3355 0.7374 0.098 Uiso 1 1 calc R
C23 C 0.1747(8) 0.2475(5) 0.6694(5) 0.074(2) Uani 1 1 d .
C24 C 0.4628(8) 0.2368(7) 0.6350(5) 0.099(3) Uani 1 1 d .
H24A H 0.4728 0.1841 0.6443 0.148 Uiso 1 1 calc R
H24B H 0.5301 0.2748 0.6556 0.148 Uiso 1 1 calc R
H24C H 0.4452 0.2324 0.5859 0.148 Uiso 1 1 calc R
C25 C 0.3178(11) 0.4438(6) 0.7999(5) 0.117(4) Uani 1 1 d .
H25A H 0.3561 0.4880 0.7858 0.176 Uiso 1 1 calc R
H25B H 0.3621 0.4353 0.8419 0.176 Uiso 1 1 calc R
H25C H 0.2476 0.4571 0.8079 0.176 Uiso 1 1 calc R
C26 C 0.0560(8) 0.2014(6) 0.6452(6) 0.104(3) Uani 1 1 d .
H26A H 0.0078 0.2317 0.6684 0.157 Uiso 1 1 calc R
H26B H 0.0538 0.1484 0.6561 0.157 Uiso 1 1 calc R
H26C H 0.0316 0.1951 0.5961 0.157 Uiso 1 1 calc R
C27 C 0.2446(9) 0.1404(5) 0.5912(5) 0.091(3) Uani 1 1 d .
H27A H 0.3010 0.1085 0.6068 0.109 Uiso 1 1 calc R
H27B H 0.1726 0.1098 0.5892 0.109 Uiso 1 1 calc R
C28 C 0.2969(8) 0.1046(5) 0.4740(5) 0.089(3) Uani 1 1 d .
H28A H 0.3325 0.0601 0.4805 0.107 Uiso 1 1 calc R
C29 C 0.2820(8) 0.1350(5) 0.4171(5) 0.082(2) Uani 1 1 d .
H29A H 0.3058 0.1150 0.3770 0.098 Uiso 1 1 calc R
C30 C 0.2081(7) 0.2091(5) 0.4902(4) 0.074(2) Uani 1 1 d .
H30A H 0.1721 0.2491 0.5112 0.089 Uiso 1 1 calc R
C31 C 0.5013(8) 0.3929(6) 0.7396(4) 0.090(3) Uani 1 1 d .
H31A H 0.5085 0.4250 0.7862 0.108 Uiso 1 1 calc R
H31B H 0.5581 0.3578 0.7410 0.108 Uiso 1 1 calc R
C32 C 0.6022(8) 0.5114(5) 0.7111(4) 0.075(2) Uani 1 1 d .
H32A H 0.6508 0.5308 0.7542 0.091 Uiso 1 1 calc R
C33 C 0.6018(7) 0.5414(5) 0.6536(4) 0.073(2) Uani 1 1 d .
H33A H 0.6513 0.5855 0.6507 0.088 Uiso 1 1 calc R
C34 C 0.4696(8) 0.4413(5) 0.6273(4) 0.078(2) Uani 1 1 d .
H34A H 0.4089 0.4021 0.6027 0.094 Uiso 1 1 calc R
Pd3 Pd 0.22574(5) 1.00205(4) 0.02697(3) 0.0684(2) Uani 1 1 d .
N9 N 0.3725(7) 0.9317(5) 0.2032(4) 0.087(2) Uani 1 1 d .
N10 N 0.2853(6) 0.9827(4) 0.1220(3) 0.0731(18) Uani 1 1 d .
N11 N 0.8471(7) 0.9157(5) 0.1523(4) 0.088(2) Uani 1 1 d .
N12 N 0.8359(6) 0.9768(4) 0.0666(4) 0.081(2) Uani 1 1 d .
N13 N 0.1767(7) 0.7627(5) -0.0840(5) 0.104(3) Uani 1 1 d .
N14 N 0.1906(5) 0.8796(4) -0.0134(4) 0.0754(19) Uani 1 1 d .
N15 N 0.6561(7) 0.7546(5) -0.1188(4) 0.091(2) Uani 1 1 d .
N16 N 0.2558(6) 1.1232(4) 0.0653(4) 0.0738(18) Uani 1 1 d .
C35 C 0.5115(10) 0.8357(7) 0.2004(5) 0.086(3) Uani 1 1 d .
C36 C 0.6235(11) 0.8722(6) 0.2126(5) 0.090(3) Uani 1 1 d .
C37 C 0.6974(9) 0.8298(6) 0.1814(5) 0.083(3) Uani 1 1 d .
C38 C 0.6602(10) 0.7535(6) 0.1340(5) 0.085(3) Uani 1 1 d .
C39 C 0.5478(12) 0.7232(6) 0.1217(5) 0.101(3) Uani 1 1 d .
H39A H 0.5209 0.6740 0.0894 0.121 Uiso 1 1 calc R
C40 C 0.4740(10) 0.7608(8) 0.1539(6) 0.098(3) Uani 1 1 d .
C41 C 0.6621(10) 0.9556(6) 0.2575(5) 0.113(4) Uani 1 1 d .
H41A H 0.7399 0.9613 0.2782 0.169 Uiso 1 1 calc R
H41B H 0.6211 0.9637 0.2933 0.169 Uiso 1 1 calc R
H41C H 0.6501 0.9956 0.2302 0.169 Uiso 1 1 calc R
C42 C 0.7355(11) 0.7083(7) 0.0950(6) 0.124(4) Uani 1 1 d .
H42A H 0.6912 0.6667 0.0568 0.186 Uiso 1 1 calc R
H42B H 0.7829 0.6832 0.1256 0.186 Uiso 1 1 calc R
H42C H 0.7803 0.7461 0.0778 0.186 Uiso 1 1 calc R
C43 C 0.3537(10) 0.7202(8) 0.1368(7) 0.140(5) Uani 1 1 d .
H43A H 0.3490 0.6625 0.1186 0.210 Uiso 1 1 calc R
H43B H 0.3107 0.7437 0.1029 0.210 Uiso 1 1 calc R
H43C H 0.3251 0.7286 0.1781 0.210 Uiso 1 1 calc R
C44 C 0.4359(11) 0.8770(8) 0.2394(6) 0.128(4) Uani 1 1 d .
H44A H 0.3836 0.8356 0.2485 0.154 Uiso 1 1 calc R
H44B H 0.4795 0.9090 0.2838 0.154 Uiso 1 1 calc R
C45 C 0.3139(10) 0.9841(7) 0.2307(5) 0.109(4) Uani 1 1 d .
H45A H 0.3095 0.9960 0.2770 0.131 Uiso 1 1 calc R
C46 C 0.2622(9) 1.0173(6) 0.1814(5) 0.095(3) Uani 1 1 d .
H46A H 0.2176 1.0578 0.1875 0.114 Uiso 1 1 calc R
C47 C 0.3525(7) 0.9313(5) 0.1366(5) 0.079(2) Uani 1 1 d .
H47A H 0.3824 0.8986 0.1043 0.095 Uiso 1 1 calc R
C48 C 0.8191(8) 0.8643(6) 0.1984(5) 0.097(3) Uani 1 1 d .
H48A H 0.8399 0.8962 0.2458 0.116 Uiso 1 1 calc R
H48B H 0.8619 0.8195 0.1953 0.116 Uiso 1 1 calc R
C49 C 0.9480(10) 0.9571(9) 0.1563(6) 0.142(5) Uani 1 1 d .
H49A H 1.0115 0.9592 0.1903 0.171 Uiso 1 1 calc R
C50 C 0.9427(9) 0.9957(7) 0.1027(6) 0.125(4) Uani 1 1 d .
H50A H 1.0005 1.0282 0.0930 0.150 Uiso 1 1 calc R
C51 C 0.7827(7) 0.9284(5) 0.0959(4) 0.075(2) Uani 1 1 d .
H51A H 0.7083 0.9052 0.0794 0.089 Uiso 1 1 calc R
C52 C 0.2774(12) 0.7228(8) -0.1783(8) 0.122(4) Uani 1 1 d .
C53 C 0.3810(13) 0.7013(6) -0.1555(7) 0.105(3) Uani 1 1 d .
C54 C 0.4641(12) 0.7169(7) -0.1895(8) 0.112(4) Uani 1 1 d .
C55 C 0.4462(12) 0.7546(9) -0.2459(8) 0.130(5) Uani 1 1 d .
C56 C 0.3437(13) 0.7782(9) -0.2666(6) 0.136(5) Uani 1 1 d .
H56A H 0.3318 0.8044 -0.3033 0.163 Uiso 1 1 calc R
C57 C 0.2597(11) 0.7631(9) -0.2335(8) 0.122(4) Uani 1 1 d .
C58 C 0.4017(12) 0.6670(6) -0.0918(8) 0.144(5) Uani 1 1 d .
H58A H 0.4795 0.6642 -0.0781 0.217 Uiso 1 1 calc R
H58B H 0.3596 0.6131 -0.1016 0.217 Uiso 1 1 calc R
H58C H 0.3793 0.7018 -0.0549 0.217 Uiso 1 1 calc R
C59 C 0.5368(13) 0.7748(11) -0.2842(7) 0.187(7) Uani 1 1 d .
H59A H 0.5126 0.8100 -0.3142 0.280 Uiso 1 1 calc R
H59B H 0.5508 0.7251 -0.3113 0.280 Uiso 1 1 calc R
H59C H 0.6038 0.8018 -0.2512 0.280 Uiso 1 1 calc R
C60 C 0.1499(11) 0.7907(10) -0.2586(7) 0.168(6) Uani 1 1 d .
H60A H 0.1635 0.8452 -0.2657 0.252 Uiso 1 1 calc R
H60B H 0.1059 0.7901 -0.2246 0.252 Uiso 1 1 calc R
H60C H 0.1108 0.7542 -0.3015 0.252 Uiso 1 1 calc R
C61 C 0.1835(11) 0.7011(8) -0.1463(8) 0.150(5) Uani 1 1 d .
H61A H 0.1903 0.6491 -0.1334 0.180 Uiso 1 1 calc R
H61B H 0.1145 0.6936 -0.1807 0.180 Uiso 1 1 calc R
C62 C 0.1256(9) 0.7498(7) -0.0345(7) 0.111(4) Uani 1 1 d .
H62A H 0.0908 0.6996 -0.0309 0.133 Uiso 1 1 calc R
C63 C 0.1329(7) 0.8216(7) 0.0092(6) 0.093(3) Uani 1 1 d .
H63A H 0.1034 0.8303 0.0485 0.111 Uiso 1 1 calc R
C64 C 0.2160(8) 0.8429(6) -0.0707(5) 0.089(3) Uani 1 1 d .
H64A H 0.2549 0.8684 -0.0976 0.107 Uiso 1 1 calc R
C65 C 0.5760(11) 0.6891(7) -0.1682(7) 0.138(5) Uani 1 1 d .
H65A H 0.5658 0.6424 -0.1475 0.166 Uiso 1 1 calc R
H65B H 0.6051 0.6719 -0.2091 0.166 Uiso 1 1 calc R
C66 C 0.7584(10) 0.7464(6) -0.0857(5) 0.093(3) Uani 1 1 d .
H66A H 0.7863 0.6974 -0.0863 0.112 Uiso 1 1 calc R
C67 C 0.1877(8) 1.1801(6) 0.0522(5) 0.084(3) Uani 1 1 d .
H67A H 0.1161 1.1688 0.0245 0.100 Uiso 1 1 calc R
C68 C 0.3470(8) 1.1653(6) 0.1047(4) 0.080(2) Uani 1 1 d .
H68A H 0.4084 1.1422 0.1214 0.096 Uiso 1 1 calc R
C69 C 0.957(3) 0.0505(19) 0.4531(13) 0.64(6) Uani 1 1 d D
O1 O 0.8491(19) 0.0765(9) 0.474(2) 0.47(2) Uani 1 1 d D
Cl5 Cl 0.5912(5) 0.0463(2) 0.4203(2) 0.195(2) Uani 1 1 d .
Cl3 Cl -0.2897(11) 0.5173(5) -0.1134(4) 0.483(10) Uani 1 1 d D
Cl4 Cl 1.0210(11) 0.0121(6) 0.3396(6) 0.455(8) Uani 1 1 d .
O2 O 0.3992(11) -0.0780(7) 0.4200(5) 0.206(5) Uani 1 1 d .
O3 O -0.0973(10) 0.2079(7) -0.1985(6) 0.200(5) Uani 1 1 d .
O4 O 0.1395(12) 0.5195(7) -0.0731(6) 0.217(5) Uani 1 1 d .
O5 O 0.8046(9) 0.1121(7) 0.6554(7) 0.205(5) Uani 1 1 d .
O6 O 0.4427(7) 0.9615(7) -0.0883(8) 0.231(7) Uani 1 1 d .
O7 O -0.0414(15) 0.3776(10) -0.1285(6) 0.306(10) Uani 1 1 d .
O8 O 0.5007(8) 0.8985(12) 0.0111(6) 0.296(10) Uani 1 1 d .
O9 O -0.0646(16) 0.5931(11) -0.0300(8) 0.317(10) Uani 1 1 d .
O10 O -0.4138(13) 0.5004(8) -0.0154(9) 0.315(10) Uani 1 1 d D

loop_
_atom_site_aniso_label
_atom_site_aniso_U_11
_atom_site_aniso_U_22
_atom_site_aniso_U_33
_atom_site_aniso_U_23
_atom_site_aniso_U_13
_atom_site_aniso_U_12
Pd1 0.0740(4) 0.0471(3) 0.0611(4) 0.0108(3) 0.0090(3) 0.0117(3)
Pd2 0.0742(6) 0.0344(4) 0.0525(4) 0.0170(3) 0.0079(4) 0.0112(3)
Cl1 0.1096(18) 0.0655(13) 0.0824(15) -0.0036(11) 0.0031(13) 0.0173(12)
Cl2 0.0973(15) 0.0471(10) 0.0618(11) 0.0131(8) 0.0085(10) 0.0122(9)
N1 0.089(5) 0.066(4) 0.073(5) 0.029(4) 0.000(4) 0.012(4)
N2 0.084(5) 0.057(4) 0.045(3) 0.009(3) 0.005(3) 0.006(3)
N3 0.082(5) 0.040(3) 0.078(4) 0.020(3) 0.009(4) 0.017(3)
N4 0.071(4) 0.038(3) 0.060(4) 0.015(3) 0.003(3) 0.012(3)
N5 0.086(5) 0.057(4) 0.058(4) 0.024(3) 0.004(3) 0.004(3)
N6 0.082(4) 0.038(3) 0.056(4) 0.013(3) 0.009(3) 0.008(3)
N7 0.111(6) 0.047(4) 0.086(5) 0.026(4) 0.001(4) 0.014(4)
N8 0.081(4) 0.044(3) 0.063(4) 0.011(3) 0.011(3) 0.015(3)
C1 0.092(7) 0.068(6) 0.082(6) 0.032(5) 0.006(6) 0.029(5)
C2 0.081(6) 0.068(6) 0.090(7) 0.033(5) 0.006(5) 0.033(5)
C3 0.071(6) 0.063(5) 0.102(7) 0.033(5) 0.017(6) 0.023(4)
C4 0.082(7) 0.091(7) 0.096(7) 0.025(6) 0.016(6) 0.039(6)
C5 0.098(8) 0.119(9) 0.135(11) 0.059(8) 0.048(8) 0.049(7)
C6 0.091(7) 0.086(7) 0.104(8) 0.030(6) 0.010(7) 0.032(6)
C7 0.124(8) 0.080(7) 0.109(8) 0.039(6) 0.025(7) 0.024(6)
C8 0.164(12) 0.126(10) 0.101(9) 0.022(7) 0.036(8) 0.048(8)
C9 0.107(9) 0.117(10) 0.200(14) 0.072(10) 0.006(9) 0.002(8)
C10 0.124(8) 0.085(7) 0.084(7) 0.031(6) -0.004(6) 0.038(6)
C11 0.084(6) 0.090(7) 0.063(5) 0.026(5) 0.007(5) 0.004(5)
C12 0.081(6) 0.079(6) 0.066(5) 0.014(4) 0.015(5) 0.010(5)
C13 0.095(6) 0.068(5) 0.054(5) 0.019(4) 0.002(4) 0.022(5)
C14 0.110(8) 0.061(6) 0.123(8) 0.023(5) 0.004(6) 0.037(5)
C15 0.095(6) 0.041(4) 0.078(5) 0.012(4) 0.001(5) 0.014(4)
C16 0.082(6) 0.046(4) 0.082(6) 0.012(4) -0.002(5) 0.009(4)
C17 0.084(6) 0.037(4) 0.090(6) 0.016(4) 0.012(5) 0.014(4)
C18 0.094(7) 0.057(5) 0.063(5) 0.034(4) 0.013(5) 0.017(5)
C19 0.083(6) 0.064(5) 0.070(5) 0.037(4) 0.011(5) 0.015(5)
C20 0.098(7) 0.072(6) 0.063(5) 0.044(5) 0.006(5) 0.006(5)
C21 0.105(7) 0.068(5) 0.068(5) 0.033(4) 0.017(5) 0.024(5)
C22 0.095(7) 0.081(6) 0.086(6) 0.044(5) 0.027(6) 0.029(6)
C23 0.082(6) 0.058(5) 0.084(6) 0.043(5) 0.002(5) 0.011(5)
C24 0.095(7) 0.121(8) 0.097(7) 0.056(6) 0.020(6) 0.029(6)
C25 0.186(12) 0.077(7) 0.082(7) 0.020(5) 0.008(7) 0.030(7)
C26 0.095(7) 0.100(8) 0.125(9) 0.055(7) 0.012(6) 0.012(6)
C27 0.138(8) 0.063(5) 0.083(6) 0.038(5) 0.025(6) 0.025(5)
C28 0.115(8) 0.048(5) 0.097(7) 0.004(5) 0.008(6) 0.036(5)
C29 0.102(7) 0.058(5) 0.083(6) 0.010(4) 0.013(5) 0.026(5)
C30 0.098(6) 0.050(4) 0.074(6) 0.020(4) 0.011(5) 0.018(4)
C31 0.106(7) 0.099(7) 0.065(5) 0.053(5) -0.002(5) -0.007(6)
C32 0.108(7) 0.053(5) 0.050(4) 0.003(4) 0.001(4) -0.009(4)
C33 0.102(7) 0.054(5) 0.058(5) 0.017(4) 0.009(5) -0.005(4)
C34 0.102(7) 0.062(5) 0.067(5) 0.032(4) 0.001(5) -0.001(4)
Pd3 0.0728(4) 0.0702(4) 0.0651(4) 0.0273(3) 0.0080(3) 0.0148(3)
N9 0.119(6) 0.100(6) 0.064(4) 0.046(4) 0.033(4) 0.046(5)
N10 0.087(5) 0.083(5) 0.065(4) 0.032(4) 0.029(4) 0.034(4)
N11 0.087(6) 0.101(6) 0.070(5) 0.037(4) -0.005(4) 0.006(4)
N12 0.089(5) 0.082(5) 0.068(4) 0.032(4) 0.001(4) -0.001(4)
N13 0.088(6) 0.079(6) 0.128(7) -0.003(5) 0.026(5) -0.015(4)
N14 0.064(4) 0.063(4) 0.093(5) 0.023(4) 0.003(4) 0.003(3)
N15 0.100(6) 0.075(5) 0.087(5) -0.002(4) 0.007(5) 0.026(4)
N16 0.075(5) 0.081(5) 0.066(4) 0.018(4) 0.009(4) 0.026(4)
C35 0.112(9) 0.096(8) 0.073(6) 0.056(6) 0.024(6) 0.042(7)
C36 0.133(10) 0.084(7) 0.062(5) 0.036(5) 0.013(6) 0.039(7)
C37 0.107(8) 0.088(7) 0.067(6) 0.052(5) 0.009(6) 0.022(6)
C38 0.116(8) 0.078(7) 0.070(6) 0.043(5) 0.011(6) 0.026(6)
C39 0.153(11) 0.072(6) 0.087(7) 0.041(5) 0.017(8) 0.035(7)
C40 0.113(9) 0.103(9) 0.097(8) 0.066(7) 0.013(7) 0.029(7)
C41 0.167(11) 0.090(7) 0.079(7) 0.021(6) 0.012(7) 0.034(7)
C42 0.178(12) 0.108(9) 0.120(9) 0.051(7) 0.070(9) 0.059(8)
C43 0.123(10) 0.133(11) 0.173(13) 0.084(10) 0.007(9) 0.017(8)
C44 0.158(11) 0.176(12) 0.095(8) 0.091(9) 0.041(8) 0.076(9)
C45 0.166(11) 0.113(8) 0.067(6) 0.034(6) 0.040(7) 0.056(8)
C46 0.136(9) 0.103(7) 0.071(6) 0.029(5) 0.045(6) 0.064(6)
C47 0.093(6) 0.085(6) 0.076(6) 0.036(5) 0.028(5) 0.038(5)
C48 0.103(8) 0.110(8) 0.087(7) 0.058(6) 0.002(6) 0.027(6)
C49 0.104(9) 0.192(13) 0.114(9) 0.084(10) -0.043(7) -0.016(9)
C50 0.091(8) 0.138(10) 0.129(10) 0.069(8) -0.028(7) -0.026(7)
C51 0.077(6) 0.076(6) 0.069(5) 0.030(5) 0.000(5) 0.012(4)
C52 0.101(10) 0.105(9) 0.119(11) -0.042(8) 0.020(9) -0.033(8)
C53 0.106(10) 0.063(6) 0.111(9) -0.023(6) -0.002(8) -0.013(6)
C54 0.107(10) 0.069(7) 0.120(10) -0.042(7) 0.001(9) 0.004(7)
C55 0.098(10) 0.132(11) 0.119(11) -0.056(9) 0.024(9) -0.003(8)
C56 0.113(11) 0.164(12) 0.084(8) -0.043(8) -0.010(8) 0.014(10)
C57 0.090(10) 0.127(11) 0.104(10) -0.041(8) -0.007(8) -0.004(8)
C58 0.183(13) 0.059(7) 0.178(14) 0.002(8) 0.041(11) 0.006(7)
C59 0.169(14) 0.26(2) 0.108(10) -0.026(11) 0.056(10) -0.006(13)
C60 0.104(10) 0.197(15) 0.159(14) -0.013(11) -0.024(9) 0.026(9)
C61 0.122(10) 0.099(9) 0.182(13) -0.047(9) 0.029(10) -0.029(8)
C62 0.104(8) 0.076(7) 0.136(10) 0.013(7) 0.017(8) -0.019(6)
C63 0.072(6) 0.104(8) 0.102(7) 0.030(7) 0.018(5) 0.001(6)
C64 0.090(7) 0.072(6) 0.091(7) -0.005(5) 0.025(6) -0.009(5)
C65 0.139(11) 0.088(8) 0.156(12) -0.034(7) 0.013(9) 0.029(8)
C66 0.124(9) 0.089(7) 0.078(6) 0.025(6) 0.031(6) 0.042(7)
C67 0.083(6) 0.083(7) 0.086(6) 0.031(5) 0.003(5) 0.025(5)
C68 0.091(7) 0.080(6) 0.064(5) 0.007(5) 0.006(5) 0.029(5)
C69 0.88(10) 0.61(7) 0.21(2) -0.18(3) 0.29(4) -0.61(7)
O1 0.37(3) 0.092(10) 0.88(6) 0.05(2) 0.07(3) 0.023(13)
Cl5 0.351(6) 0.130(3) 0.129(3) 0.033(2) 0.063(4) 0.117(4)
Cl3 0.83(2) 0.243(8) 0.231(8) 0.098(7) -0.126(11) -0.166(12)
Cl4 0.545(18) 0.326(12) 0.394(13) 0.132(11) -0.073(13) -0.128(12)
O2 0.323(14) 0.194(10) 0.121(7) 0.009(6) 0.049(8) 0.167(10)
O3 0.203(10) 0.205(12) 0.216(12) 0.037(9) 0.092(9) 0.071(9)
O4 0.342(16) 0.143(9) 0.185(10) 0.055(8) 0.109(11) -0.005(9)
O5 0.210(10) 0.160(9) 0.273(13) 0.099(9) 0.093(10) -0.019(8)
O6 0.129(7) 0.233(12) 0.46(2) 0.265(14) 0.152(10) 0.092(7)
O7 0.38(2) 0.322(19) 0.152(10) 0.113(12) -0.038(12) -0.135(16)
O8 0.105(7) 0.54(3) 0.152(9) -0.126(13) 0.037(6) 0.010(11)
O9 0.42(2) 0.31(2) 0.220(15) 0.134(15) 0.043(15) -0.053(17)
O10 0.35(2) 0.136(11) 0.39(2) -0.037(13) 0.034(19) 0.003(13)

loop_
_atom_type_symbol
_atom_type_description
_atom_type_scat_dispersion_real
_atom_type_scat_dispersion_imag
_atom_type_scat_source
C C 0.0033 0.0016 'International Tables Vol C Tables 4.2.6.8 and 6.1.1.4'
H H 0.0000 0.0000 'International Tables Vol C Tables 4.2.6.8 and 6.1.1.4'
Cl Cl 0.1484 0.1585 'International Tables Vol C Tables 4.2.6.8 and 6.1.1.4'
N N 0.0061 0.0033 'International Tables Vol C Tables 4.2.6.8 and 6.1.1.4'
O O 0.0106 0.0060 'International Tables Vol C Tables 4.2.6.8 and 6.1.1.4'
Pd Pd -0.9988 1.0072 'International Tables Vol C Tables 4.2.6.8 and 6.1.1.4'

loop_
_geom_angle_atom_site_label_1
_geom_angle_atom_site_label_2
_geom_angle_atom_site_label_3
_geom_angle
_geom_angle_site_symmetry_1
_geom_angle_site_symmetry_3
N8 Pd1 N2 178.3(3) . .
N8 Pd1 Cl1 90.29(19) . .
N2 Pd1 Cl1 90.27(18) . .
N8 Pd1 Cl2 89.49(18) . .
N2 Pd1 Cl2 90.00(18) . .
Cl1 Pd1 Cl2 177.99(9) . .
N4 Pd2 N4 180.000(2) 2_666 .
N4 Pd2 N6 86.6(2) 2_666 .
N4 Pd2 N6 93.4(2) . .
N4 Pd2 N6 93.4(2) 2_666 2_666
N4 Pd2 N6 86.6(2) . 2_666
N6 Pd2 N6 180.000(1) . 2_666
C13 N1 C11 108.4(7) . .
C13 N1 C10 124.7(8) . .
C11 N1 C10 126.7(7) . .
C13 N2 C12 107.0(7) . .
C13 N2 Pd1 123.8(5) . .
C12 N2 Pd1 129.1(6) . .
C15 N3 C17 106.2(6) . .
C15 N3 C14 125.9(6) . .
C17 N3 C14 127.8(7) . .
C17 N4 C16 105.8(6) . .
C17 N4 Pd2 125.6(5) . .
C16 N4 Pd2 127.7(5) . .
C34 N5 C32 107.0(6) . .
C34 N5 C31 129.7(7) . .
C32 N5 C31 122.7(7) . .
C34 N6 C33 105.1(6) . .
C34 N6 Pd2 127.6(5) . .
C33 N6 Pd2 125.7(5) . .
C28 N7 C30 107.3(7) . .
C28 N7 C27 127.6(7) . .
C30 N7 C27 125.0(8) . .
C30 N8 C29 105.9(7) . .
C30 N8 Pd1 125.7(5) . .
C29 N8 Pd1 128.4(6) . .
C6 C1 C2 119.5(10) . .
C6 C1 C10 119.6(10) . .
C2 C1 C10 120.8(10) . .
C1 C2 C3 120.6(9) . .
C1 C2 C7 119.1(9) . .
C3 C2 C7 120.2(9) . .
C4 C3 C2 120.5(9) . .
C4 C3 C14 118.7(10) . .
C2 C3 C14 120.8(9) . .
C3 C4 C5 118.5(10) . .
C3 C4 C8 124.0(11) . .
C5 C4 C8 117.5(11) . .
C6 C5 C4 122.4(11) . .
C6 C5 H5A 118.8 . .
C4 C5 H5A 118.8 . .
C5 C6 C1 118.5(10) . .
C5 C6 C9 118.9(12) . .
C1 C6 C9 122.6(11) . .
C2 C7 H7A 109.5 . .
C2 C7 H7B 109.5 . .
H7A C7 H7B 109.5 . .
C2 C7 H7C 109.5 . .
H7A C7 H7C 109.5 . .
H7B C7 H7C 109.5 . .
C4 C8 H8A 109.5 . .
C4 C8 H8B 109.5 . .
H8A C8 H8B 109.5 . .
C4 C8 H8C 109.5 . .
H8A C8 H8C 109.5 . .
H8B C8 H8C 109.5 . .
C6 C9 H9A 109.5 . .
C6 C9 H9B 109.5 . .
H9A C9 H9B 109.5 . .
C6 C9 H9C 109.5 . .
H9A C9 H9C 109.5 . .
H9B C9 H9C 109.5 . .
C1 C10 N1 110.4(7) . .
C1 C10 H10A 109.6 . .
N1 C10 H10A 109.6 . .
C1 C10 H10B 109.6 . .
N1 C10 H10B 109.6 . .
H10A C10 H10B 108.1 . .
N1 C11 C12 105.7(7) . .
N1 C11 H11A 127.2 . .
C12 C11 H11A 127.2 . .
C11 C12 N2 109.0(8) . .
C11 C12 H12A 125.5 . .
N2 C12 H12A 125.5 . .
N2 C13 N1 109.9(7) . .
N2 C13 H13A 125.1 . .
N1 C13 H13A 125.1 . .
N3 C14 C3 113.9(7) . .
N3 C14 H14A 108.8 . .
C3 C14 H14A 108.8 . .
N3 C14 H14B 108.8 . .
C3 C14 H14B 108.8 . .
H14A C14 H14B 107.7 . .
N3 C15 C16 106.8(7) . .
N3 C15 H15A 126.6 . .
C16 C15 H15A 126.6 . .
C15 C16 N4 109.8(7) . .
C15 C16 H16A 125.1 . .
N4 C16 H16A 125.1 . .
N4 C17 N3 111.3(7) . .
N4 C17 H17A 124.3 . .
N3 C17 H17A 124.3 . .
C23 C18 C19 120.5(8) . .
C23 C18 C27 120.8(9) . .
C19 C18 C27 118.7(9) . .
C20 C19 C18 119.3(9) . .
C20 C19 C24 121.2(9) . .
C18 C19 C24 119.4(9) . .
C19 C20 C21 120.9(9) . .
C19 C20 C31 120.7(9) . .
C21 C20 C31 118.4(9) . .
C22 C21 C20 117.6(9) . .
C22 C21 C25 121.2(10) . .
C20 C21 C25 121.2(10) . .
C23 C22 C21 122.8(9) . .
C23 C22 H22A 118.6 . .
C21 C22 H22A 118.6 . .
C22 C23 C18 118.8(9) . .
C22 C23 C26 118.2(10) . .
C18 C23 C26 123.0(9) . .
C19 C24 H24A 109.5 . .
C19 C24 H24B 109.5 . .
H24A C24 H24B 109.5 . .
C19 C24 H24C 109.5 . .
H24A C24 H24C 109.5 . .
H24B C24 H24C 109.5 . .
C21 C25 H25A 109.5 . .
C21 C25 H25B 109.5 . .
H25A C25 H25B 109.5 . .
C21 C25 H25C 109.5 . .
H25A C25 H25C 109.5 . .
H25B C25 H25C 109.5 . .
C23 C26 H26A 109.5 . .
C23 C26 H26B 109.5 . .
H26A C26 H26B 109.5 . .
C23 C26 H26C 109.5 . .
H26A C26 H26C 109.5 . .
H26B C26 H26C 109.5 . .
N7 C27 C18 113.2(6) . .
N7 C27 H27A 108.9 . .
C18 C27 H27A 108.9 . .
N7 C27 H27B 108.9 . .
C18 C27 H27B 108.9 . .
H27A C27 H27B 107.8 . .
C29 C28 N7 107.2(7) . .
C29 C28 H28A 126.4 . .
N7 C28 H28A 126.4 . .
C28 C29 N8 109.0(8) . .
C28 C29 H29A 125.5 . .
N8 C29 H29A 125.5 . .
N8 C30 N7 110.5(8) . .
N8 C30 H30A 124.7 . .
N7 C30 H30A 124.7 . .
N5 C31 C20 111.4(6) . .
N5 C31 H31A 109.3 . .
C20 C31 H31A 109.4 . .
N5 C31 H31B 109.3 . .
C20 C31 H31B 109.3 . .
H31A C31 H31B 108.0 . .
N5 C32 C33 106.6(7) . .
N5 C32 H32A 126.7 . .
C33 C32 H32A 126.7 . .
C32 C33 N6 109.6(7) . .
C32 C33 H33A 125.2 . .
N6 C33 H33A 125.2 . .
N6 C34 N5 111.7(7) . .
N6 C34 H34A 124.1 . .
N5 C34 H34A 124.1 . .
N16 Pd3 N12 88.5(3) . 2_675
N16 Pd3 N10 90.6(3) . .
N12 Pd3 N10 178.6(3) 2_675 .
N16 Pd3 N14 178.3(3) . .
N12 Pd3 N14 90.3(3) 2_675 .
N10 Pd3 N14 90.6(3) . .
C45 N9 C47 106.1(7) . .
C45 N9 C44 125.8(8) . .
C47 N9 C44 127.7(9) . .
C47 N10 C46 106.1(7) . .
C47 N10 Pd3 126.3(6) . .
C46 N10 Pd3 127.5(6) . .
C51 N11 C49 105.1(8) . .
C51 N11 C48 128.6(8) . .
C49 N11 C48 126.2(8) . .
C51 N12 C50 107.9(8) . .
C51 N12 Pd3 123.9(6) . 2_675
C50 N12 Pd3 127.0(7) . 2_675
C62 N13 C64 107.9(9) . .
C62 N13 C61 126.7(10) . .
C64 N13 C61 125.2(10) . .
C64 N14 C63 107.1(8) . .
C64 N14 Pd3 124.5(6) . .
C63 N14 Pd3 128.3(7) . .
C68 N15 C66 105.3(8) 2_675 .
C68 N15 C65 128.8(9) 2_675 .
C66 N15 C65 125.3(9) . .
C68 N16 C67 105.0(8) . .
C68 N16 Pd3 126.7(6) . .
C67 N16 Pd3 128.2(7) . .
C40 C35 C36 119.8(10) . .
C40 C35 C44 120.8(12) . .
C36 C35 C44 119.4(12) . .
C37 C36 C35 119.5(10) . .
C37 C36 C41 120.3(11) . .
C35 C36 C41 120.2(11) . .
C36 C37 C38 121.0(10) . .
C36 C37 C48 120.4(10) . .
C38 C37 C48 118.6(10) . .
C39 C38 C37 116.3(10) . .
C39 C38 C42 120.7(11) . .
C37 C38 C42 122.8(11) . .
C40 C39 C38 124.4(11) . .
C40 C39 H39A 117.8 . .
C38 C39 H39A 117.8 . .
C39 C40 C35 118.7(11) . .
C39 C40 C43 119.1(13) . .
C35 C40 C43 122.2(13) . .
C36 C41 H41A 109.5 . .
C36 C41 H41B 109.5 . .
H41A C41 H41B 109.5 . .
C36 C41 H41C 109.5 . .
H41A C41 H41C 109.5 . .
H41B C41 H41C 109.5 . .
C38 C42 H42A 109.5 . .
C38 C42 H42B 109.5 . .
H42A C42 H42B 109.5 . .
C38 C42 H42C 109.5 . .
H42A C42 H42C 109.5 . .
H42B C42 H42C 109.5 . .
C40 C43 H43A 109.5 . .
C40 C43 H43B 109.5 . .
H43A C43 H43B 109.5 . .
C40 C43 H43C 109.5 . .
H43A C43 H43C 109.5 . .
H43B C43 H43C 109.5 . .
N9 C44 C35 114.3(7) . .
N9 C44 H44A 108.7 . .
C35 C44 H44A 108.7 . .
N9 C44 H44B 108.7 . .
C35 C44 H44B 108.7 . .
H44A C44 H44B 107.6 . .
N9 C45 C46 108.6(9) . .
N9 C45 H45A 125.7 . .
C46 C45 H45A 125.7 . .
N10 C46 C45 108.0(9) . .
N10 C46 H46A 126.0 . .
C45 C46 H46A 126.0 . .
N10 C47 N9 111.0(8) . .
N10 C47 H47A 124.5 . .
N9 C47 H47A 124.5 . .
N11 C48 C37 112.6(7) . .
N11 C48 H48A 109.1 . .
C37 C48 H48A 109.1 . .
N11 C48 H48B 109.1 . .
C37 C48 H48B 109.1 . .
H48A C48 H48B 107.8 . .
N11 C49 C50 109.3(9) . .
N11 C49 H49A 125.4 . .
C50 C49 H49A 125.4 . .
N12 C50 C49 105.7(9) . .
N12 C50 H50A 127.2 . .
C49 C50 H50A 127.2 . .
N12 C51 N11 112.0(8) . .
N12 C51 H51A 124.0 . .
N11 C51 H51A 124.0 . .
C53 C52 C57 120.3(13) . .
C53 C52 C61 120.3(17) . .
C57 C52 C61 119.4(16) . .
C54 C53 C52 119.0(14) . .
C54 C53 C58 121.5(14) . .
C52 C53 C58 119.3(15) . .
C53 C54 C55 121.1(13) . .
C53 C54 C65 119.9(16) . .
C55 C54 C65 118.9(16) . .
C56 C55 C54 119.3(14) . .
C56 C55 C59 117.6(19) . .
C54 C55 C59 123.0(16) . .
C57 C56 C55 120.4(16) . .
C57 C56 H56A 119.8 . .
C55 C56 H56A 119.8 . .
C56 C57 C52 119.8(14) . .
C56 C57 C60 117.8(17) . .
C52 C57 C60 122.4(16) . .
C53 C58 H58A 109.5 . .
C53 C58 H58B 109.5 . .
H58A C58 H58B 109.5 . .
C53 C58 H58C 109.5 . .
H58A C58 H58C 109.5 . .
H58B C58 H58C 109.5 . .
C55 C59 H59A 109.5 . .
C55 C59 H59B 109.5 . .
H59A C59 H59B 109.5 . .
C55 C59 H59C 109.5 . .
H59A C59 H59C 109.5 . .
H59B C59 H59C 109.5 . .
C57 C60 H60A 109.5 . .
C57 C60 H60B 109.5 . .
H60A C60 H60B 109.5 . .
C57 C60 H60C 109.5 . .
H60A C60 H60C 109.5 . .
H60B C60 H60C 109.5 . .
C52 C61 N13 114.6(9) . .
C52 C61 H61A 108.6 . .
N13 C61 H61A 108.6 . .
C52 C61 H61B 108.6 . .
N13 C61 H61B 108.6 . .
H61A C61 H61B 107.6 . .
N13 C62 C63 107.8(10) . .
N13 C62 H62A 126.1 . .
C63 C62 H62A 126.1 . .
C62 C63 N14 108.2(10) . .
C62 C63 H63A 125.9 . .
N14 C63 H63A 125.9 . .
N14 C64 N13 109.0(9) . .
N14 C64 H64A 125.5 . .
N13 C64 H64A 125.5 . .
N15 C65 C54 111.5(9) . .
N15 C65 H65A 109.3 . .
C54 C65 H65A 109.3 . .
N15 C65 H65B 109.3 . .
C54 C65 H65B 109.3 . .
H65A C65 H65B 108.0 . .
C67 C66 N15 108.4(9) 2_675 .
C67 C66 H66A 125.8 2_675 .
N15 C66 H66A 125.8 . .
C66 C67 N16 108.4(9) 2_675 .
C66 C67 H67A 125.8 2_675 .
N16 C67 H67A 125.8 . .
N16 C68 N15 112.8(8) . 2_675
N16 C68 H68A 123.6 . .
N15 C68 H68A 123.6 2_675 .

loop_
_geom_bond_atom_site_label_1
_geom_bond_atom_site_label_2
_geom_bond_distance
_geom_bond_site_symmetry_2
Pd1 N8 1.985(6) .
Pd1 N2 2.019(6) .
Pd1 Cl1 2.282(2) .
Pd1 Cl2 2.316(2) .
Pd2 N4 2.015(6) 2_666
Pd2 N4 2.015(6) .
Pd2 N6 2.017(6) .
Pd2 N6 2.017(6) 2_666
N1 C13 1.348(9) .
N1 C11 1.355(11) .
N1 C10 1.491(11) .
N2 C13 1.303(9) .
N2 C12 1.369(10) .
N3 C15 1.339(10) .
N3 C17 1.363(8) .
N3 C14 1.457(10) .
N4 C17 1.289(9) .
N4 C16 1.353(9) .
N5 C34 1.336(9) .
N5 C32 1.346(9) .
N5 C31 1.461(9) .
N6 C34 1.316(9) .
N6 C33 1.360(9) .
N7 C28 1.354(11) .
N7 C30 1.361(9) .
N7 C27 1.492(11) .
N8 C30 1.306(10) .
N8 C29 1.393(10) .
C1 C6 1.386(13) .
C1 C2 1.400(12) .
C1 C10 1.483(13) .
C2 C3 1.402(13) .
C2 C7 1.512(13) .
C3 C4 1.343(13) .
C3 C14 1.475(12) .
C4 C5 1.420(14) .
C4 C8 1.532(14) .
C5 C6 1.373(15) .
C5 H5A 0.9300 .
C6 C9 1.538(14) .
C7 H7A 0.9600 .
C7 H7B 0.9600 .
C7 H7C 0.9600 .
C8 H8A 0.9600 .
C8 H8B 0.9600 .
C8 H8C 0.9600 .
C9 H9A 0.9600 .
C9 H9B 0.9600 .
C9 H9C 0.9600 .
C10 H10A 0.9700 .
C10 H10B 0.9700 .
C11 C12 1.358(11) .
C11 H11A 0.9300 .
C12 H12A 0.9300 .
C13 H13A 0.9300 .
C14 H14A 0.9700 .
C14 H14B 0.9700 .
C15 C16 1.344(11) .
C15 H15A 0.9300 .
C16 H16A 0.9300 .
C17 H17A 0.9300 .
C18 C23 1.368(12) .
C18 C19 1.397(12) .
C18 C27 1.512(12) .
C19 C20 1.373(12) .
C19 C24 1.530(13) .
C20 C21 1.389(12) .
C20 C31 1.551(12) .
C21 C22 1.380(12) .
C21 C25 1.527(13) .
C22 C23 1.363(12) .
C22 H22A 0.9300 .
C23 C26 1.526(12) .
C24 H24A 0.9600 .
C24 H24B 0.9600 .
C24 H24C 0.9600 .
C25 H25A 0.9600 .
C25 H25B 0.9600 .
C25 H25C 0.9600 .
C26 H26A 0.9600 .
C26 H26B 0.9600 .
C26 H26C 0.9600 .
C27 H27A 0.9700 .
C27 H27B 0.9700 .
C28 C29 1.337(12) .
C28 H28A 0.9300 .
C29 H29A 0.9300 .
C30 H30A 0.9300 .
C31 H31A 0.9700 .
C31 H31B 0.9700 .
C32 C33 1.355(10) .
C32 H32A 0.9300 .
C33 H33A 0.9300 .
C34 H34A 0.9300 .
Pd3 N16 2.001(7) .
Pd3 N12 2.011(6) 2_675
Pd3 N10 2.019(6) .
Pd3 N14 2.028(7) .
N9 C45 1.314(12) .
N9 C47 1.317(10) .
N9 C44 1.485(11) .
N10 C47 1.305(10) .
N10 C46 1.328(10) .
N11 C51 1.326(9) .
N11 C49 1.345(13) .
N11 C48 1.456(10) .
N12 C51 1.296(10) .
N12 C50 1.351(11) .
N12 Pd3 2.011(6) 2_675
N13 C62 1.324(13) .
N13 C64 1.341(11) .
N13 C61 1.489(14) .
N14 C64 1.313(11) .
N14 C63 1.353(10) .
N15 C68 1.332(10) 2_675
N15 C66 1.350(11) .
N15 C65 1.461(12) .
N16 C68 1.290(10) .
N16 C67 1.379(10) .
C35 C40 1.387(15) .
C35 C36 1.410(14) .
C35 C44 1.486(14) .
C36 C37 1.394(13) .
C36 C41 1.486(13) .
C37 C38 1.412(13) .
C37 C48 1.504(13) .
C38 C39 1.387(14) .
C38 C42 1.514(14) .
C39 C40 1.367(15) .
C39 H39A 0.9300 .
C40 C43 1.515(15) .
C41 H41A 0.9600 .
C41 H41B 0.9600 .
C41 H41C 0.9600 .
C42 H42A 0.9600 .
C42 H42B 0.9600 .
C42 H42C 0.9600 .
C43 H43A 0.9600 .
C43 H43B 0.9600 .
C43 H43C 0.9600 .
C44 H44A 0.9700 .
C44 H44B 0.9700 .
C45 C46 1.330(12) .
C45 H45A 0.9300 .
C46 H46A 0.9300 .
C47 H47A 0.9300 .
C48 H48A 0.9700 .
C48 H48B 0.9700 .
C49 C50 1.364(14) .
C49 H49A 0.9300 .
C50 H50A 0.9300 .
C51 H51A 0.9300 .
C52 C53 1.390(17) .
C52 C57 1.411(18) .
C52 C61 1.486(17) .
C53 C54 1.377(17) .
C53 C58 1.503(16) .
C54 C55 1.403(18) .
C54 C65 1.525(16) .
C55 C56 1.387(18) .
C55 C59 1.531(18) .
C56 C57 1.372(18) .
C56 H56A 0.9300 .
C57 C60 1.515(17) .
C58 H58A 0.9600 .
C58 H58B 0.9600 .
C58 H58C 0.9600 .
C59 H59A 0.9600 .
C59 H59B 0.9600 .
C59 H59C 0.9600 .
C60 H60A 0.9600 .
C60 H60B 0.9600 .
C60 H60C 0.9600 .
C61 H61A 0.9700 .
C61 H61B 0.9700 .
C62 C63 1.333(14) .
C62 H62A 0.9300 .
C63 H63A 0.9300 .
C64 H64A 0.9300 .
C65 H65A 0.9700 .
C65 H65B 0.9700 .
C66 C67 1.321(12) 2_675
C66 H66A 0.9300 .
C67 C66 1.321(12) 2_675
C67 H67A 0.9300 .
C68 N15 1.332(10) 2_675
C68 H68A 0.9300 .
C69 O1 1.562(19) .
